data_7007212
loop_
_publ_author_name
'Zhao, Yongmei'
'He, Weijiang'
'Shi, Pengfei'
'Zhu, Jianhui'
'Qiu, Lin'
'Lin, Liping'
'Guo, Zijian'

_publ_section_title
;
 A positively charged trinuclear 3N-chelated monofunctional platinum
 complex with high DNA affinity and potent cytotoxicity.
;
_journal_issue 22
_journal_name_full 'Dalton transactions (Cambridge, England : 2003)'
_journal_page_first 2617
_journal_page_last 2619
_journal_paper_doi 10.1039/b601739h
_journal_year 2006
_chemical_formula_moiety
;
C45 H45 Cl3 N9 Pt3, C2 H6 Cl3 O Pt S, C2 H6 O S, C3 H6 O, C H4 O, 2(Cl O4),
H2 O
;
_chemical_formula_sum 'C53 H69 Cl8 N9 O13 Pt4 S2'
_chemical_formula_weight 2168.25
_chemical_name_systematic
;
?
;
_space_group_IT_number 2
_symmetry_cell_setting triclinic
_symmetry_space_group_name_Hall '-P 1'
_symmetry_space_group_name_H-M 'P -1'
_atom_sites_solution_hydrogens geom
_atom_sites_solution_primary direct
_atom_sites_solution_secondary difmap
_audit_creation_method SHELXL-97
_cell_angle_alpha 82.691(2)
_cell_angle_beta 80.073(2)
_cell_angle_gamma 83.492(2)
_cell_formula_units_Z 2
_cell_length_a 11.8240(12)
_cell_length_b 15.7441(16)
_cell_length_c 19.7509(19)
_cell_measurement_reflns_used 6060
_cell_measurement_temperature 293(2)
_cell_measurement_theta_max 27.88
_cell_measurement_theta_min 2.46
_cell_volume 3576.6(6)
_computing_cell_refinement SMART
_computing_data_collection 'SMART (Bruker, 2000)'
_computing_data_reduction 'SAINT (Bruker, 2000)'
_computing_molecular_graphics SHELXTL
_computing_publication_material SHELXTL
_computing_structure_refinement SHELXTL
_computing_structure_solution 'SHELXTL (Bruker, 2000)'
_diffrn_ambient_temperature 293(2)
_diffrn_measured_fraction_theta_full 0.978
_diffrn_measured_fraction_theta_max 0.978
_diffrn_measurement_device_type 'Bruker Smart Apex CCD area detector'
_diffrn_measurement_method 'phi and omega scans'
_diffrn_radiation_monochromator graphite
_diffrn_radiation_source 'sealed tube'
_diffrn_radiation_type MoK\a
_diffrn_radiation_wavelength 0.71073
_diffrn_reflns_av_R_equivalents 0.0340
_diffrn_reflns_av_sigmaI/netI 0.0872
_diffrn_reflns_limit_h_max 12
_diffrn_reflns_limit_h_min -14
_diffrn_reflns_limit_k_max 19
_diffrn_reflns_limit_k_min -18
_diffrn_reflns_limit_l_max 23
_diffrn_reflns_limit_l_min -21
_diffrn_reflns_number 18624
_diffrn_reflns_theta_full 25.50
_diffrn_reflns_theta_max 25.50
_diffrn_reflns_theta_min 1.77
_exptl_absorpt_coefficient_mu 8.217
_exptl_absorpt_correction_T_max 0.16
_exptl_absorpt_correction_T_min 0.11
_exptl_absorpt_correction_type multi-scan
_exptl_absorpt_process_details 'SADABS, Bruker(2000)'
_exptl_crystal_colour yellow
_exptl_crystal_density_diffrn 2.013
_exptl_crystal_density_method 'not measured'
_exptl_crystal_description block
_exptl_crystal_F_000 2068
_exptl_crystal_size_max 0.32
_exptl_crystal_size_mid 0.24
_exptl_crystal_size_min 0.22
_refine_diff_density_max 1.003
_refine_diff_density_min -1.822
_refine_diff_density_rms 0.194
_refine_ls_extinction_method none
_refine_ls_goodness_of_fit_ref 1.027
_refine_ls_hydrogen_treatment constr
_refine_ls_matrix_type fullcycle
_refine_ls_number_parameters 817
_refine_ls_number_reflns 13020
_refine_ls_number_restraints 2
_refine_ls_restrained_S_all 1.028
_refine_ls_R_factor_all 0.0828
_refine_ls_R_factor_gt 0.0604
_refine_ls_shift/su_max 0.000
_refine_ls_shift/su_mean 0.000
_refine_ls_structure_factor_coef Fsqd
_refine_ls_weighting_details 'calc w=1/[\s^2^(Fo^2^)+(0.06P)^2^+1.55P] where P=(Fo^2^+2Fc^2^)/3'
_refine_ls_weighting_scheme calc
_refine_ls_wR_factor_gt 0.1166
_refine_ls_wR_factor_ref 0.1202
_reflns_number_gt 9094
_reflns_number_total 13020
_reflns_threshold_expression >2sigma(I)
_cod_data_source_file b601739h.txt
_cod_data_source_block 51018bm
_cod_depositor_comments
;
The following automatic conversions were performed:
'_symmetry_cell_setting' value 'Triclinic' changed to 'triclinic'
according to '/home/saulius/struct/CIF-dictionaries/cif_core.dic'
dictionary named 'cif_core.dic' version 2.4.1 from 2010-06-29.

Automatic conversion script
Id: cif_fix_enum 1527 2010-12-29 10:47:43Z saulius 
;
_cod_original_sg_symbol_H-M 'P-1 '
_cod_database_code 7007212

loop_
_symmetry_equiv_pos_as_xyz
'x, y, z'
'-x, -y, -z'

loop_
_atom_site_label
_atom_site_type_symbol
_atom_site_fract_x
_atom_site_fract_y
_atom_site_fract_z
_atom_site_U_iso_or_equiv
_atom_site_adp_type
_atom_site_occupancy
_atom_site_symmetry_multiplicity
_atom_site_calc_flag
_atom_site_refinement_flags
_atom_site_disorder_assembly
_atom_site_disorder_group
C1 C 0.3885(10) 0.2586(7) 0.0593(5) 0.046(3) Uani 1 1 d . . .
H1A H 0.4214 0.2656 0.0107 0.055 Uiso 1 1 calc R . .
H1B H 0.4084 0.1998 0.0779 0.055 Uiso 1 1 calc R . .
C2 C 0.2628(10) 0.2768(7) 0.0676(6) 0.053(3) Uani 1 1 d . . .
C3 C 0.1885(11) 0.2136(8) 0.0628(6) 0.059(3) Uani 1 1 d . . .
H3 H 0.2193 0.1589 0.0523 0.071 Uiso 1 1 calc R . .
C4 C 0.0751(10) 0.2328(7) 0.0734(5) 0.048(3) Uani 1 1 d . . .
H4 H 0.0254 0.1901 0.0771 0.057 Uiso 1 1 calc R . .
C5 C 0.0331(8) 0.3163(7) 0.0786(5) 0.039(2) Uani 1 1 d . . .
H5 H -0.0459 0.3311 0.0817 0.047 Uiso 1 1 calc R . .
C6 C 0.1035(11) 0.3786(8) 0.0794(7) 0.059(3) Uani 1 1 d . . .
H6 H 0.0730 0.4353 0.0830 0.070 Uiso 1 1 calc R . .
C7 C 0.5623(9) 0.3347(7) 0.0668(6) 0.051(3) Uani 1 1 d . . .
H7A H 0.5729 0.3365 0.0169 0.061 Uiso 1 1 calc R . .
H7B H 0.6148 0.2889 0.0848 0.061 Uiso 1 1 calc R . .
C8 C 0.5816(8) 0.4228(7) 0.0889(5) 0.039(2) Uani 1 1 d . . .
C9 C 0.6848(10) 0.4438(7) 0.0983(5) 0.046(3) Uani 1 1 d . . .
H9 H 0.7479 0.4025 0.0953 0.056 Uiso 1 1 calc R . .
C10 C 0.6987(11) 0.5250(7) 0.1125(5) 0.048(3) Uani 1 1 d . . .
H10 H 0.7685 0.5378 0.1225 0.057 Uiso 1 1 calc R . .
C11 C 0.6087(9) 0.5852(7) 0.1114(5) 0.041(2) Uani 1 1 d . . .
H11 H 0.6184 0.6422 0.1148 0.050 Uiso 1 1 calc R . .
C12 C 0.4982(9) 0.5617(6) 0.1050(6) 0.043(2) Uani 1 1 d . . .
H12 H 0.4351 0.6028 0.1082 0.051 Uiso 1 1 calc R . .
C13 C 0.4413(9) 0.2859(6) 0.1736(5) 0.040(2) Uani 1 1 d . . .
H13A H 0.4828 0.2290 0.1745 0.048 Uiso 1 1 calc R . .
H13B H 0.4837 0.3221 0.1944 0.048 Uiso 1 1 calc R . .
C14 C 0.3240(8) 0.2796(7) 0.2161(4) 0.036(2) Uani 1 1 d . . .
C15 C 0.2648(9) 0.3437(6) 0.2549(4) 0.033(2) Uani 1 1 d . . .
H15 H 0.3000 0.3936 0.2548 0.039 Uiso 1 1 calc R . .
C16 C 0.1572(9) 0.3366(6) 0.2933(5) 0.043(2) Uani 1 1 d . . .
C17 C 0.1049(8) 0.2625(6) 0.2952(4) 0.0291(19) Uani 1 1 d . . .
H17 H 0.0321 0.2562 0.3209 0.035 Uiso 1 1 calc R . .
C18 C 0.1638(9) 0.1968(6) 0.2576(5) 0.038(2) Uani 1 1 d . . .
C19 C 0.2634(8) 0.2049(6) 0.2181(5) 0.037(2) Uani 1 1 d . . .
H19 H 0.2958 0.1616 0.1909 0.044 Uiso 1 1 calc R . .
C20 C 0.1041(9) 0.1125(7) 0.2624(5) 0.041(2) Uani 1 1 d . . .
H20A H 0.0217 0.1269 0.2645 0.049 Uiso 1 1 calc R . .
H20B H 0.1323 0.0845 0.2209 0.049 Uiso 1 1 calc R . .
C21 C 0.0673(11) -0.0284(8) 0.3214(6) 0.052(3) Uani 1 1 d . . .
H21A H 0.1027 -0.0775 0.3476 0.062 Uiso 1 1 calc R . .
H21B H 0.0733 -0.0407 0.2740 0.062 Uiso 1 1 calc R . .
C22 C -0.0592(10) -0.0093(6) 0.3531(5) 0.042(2) Uani 1 1 d . . .
C23 C -0.1478(10) -0.0508(7) 0.3346(6) 0.048(3) Uani 1 1 d . . .
H23 H -0.1326 -0.0854 0.2987 0.058 Uiso 1 1 d RD . .
C24 C -0.2545(10) -0.0386(7) 0.3701(6) 0.046(3) Uani 1 1 d . . .
H24 H -0.3134 -0.0667 0.3597 0.055 Uiso 1 1 calc R . .
C25 C -0.2783(9) 0.0143(7) 0.4214(6) 0.042(2) Uani 1 1 d . . .
H25 H -0.3519 0.0217 0.4469 0.051 Uiso 1 1 calc R . .
C26 C -0.1890(11) 0.0568(7) 0.4343(6) 0.053(3) Uani 1 1 d . . .
H26 H -0.2046 0.0957 0.4672 0.063 Uiso 1 1 calc R . .
C27 C 0.2542(9) 0.0290(7) 0.3232(6) 0.046(3) Uani 1 1 d . . .
H27A H 0.2942 0.0330 0.2759 0.056 Uiso 1 1 calc R . .
H27B H 0.2686 -0.0294 0.3444 0.056 Uiso 1 1 calc R . .
C28 C 0.2983(9) 0.0918(7) 0.3632(5) 0.042(2) Uani 1 1 d . . .
C29 C 0.4103(9) 0.1102(7) 0.3513(5) 0.047(3) Uani 1 1 d . . .
H29 H 0.4626 0.0846 0.3173 0.056 Uiso 1 1 calc R . .
C30 C 0.4462(11) 0.1657(7) 0.3886(6) 0.052(3) Uani 1 1 d . . .
H30 H 0.5202 0.1834 0.3776 0.062 Uiso 1 1 calc R . .
C31 C 0.3713(9) 0.1941(8) 0.4419(7) 0.052(3) Uani 1 1 d . . .
H31 H 0.3962 0.2235 0.4737 0.062 Uiso 1 1 calc R . .
C32 C 0.2561(9) 0.1792(6) 0.4488(5) 0.038(2) Uani 1 1 d . . .
H32 H 0.2034 0.2072 0.4812 0.045 Uiso 1 1 calc R . .
C33 C 0.1059(9) 0.4038(6) 0.3406(5) 0.039(2) Uani 1 1 d . . .
H33A H 0.0751 0.3745 0.3850 0.047 Uiso 1 1 calc R . .
H33B H 0.1676 0.4356 0.3478 0.047 Uiso 1 1 calc R . .
C34 C -0.0847(9) 0.4260(7) 0.3030(5) 0.043(2) Uani 1 1 d . . .
H34A H -0.0580 0.3797 0.2744 0.051 Uiso 1 1 calc R . .
H34B H -0.1343 0.4681 0.2787 0.051 Uiso 1 1 calc R . .
C35 C -0.1510(9) 0.3909(6) 0.3723(6) 0.043(2) Uani 1 1 d . . .
C36 C -0.2062(10) 0.3195(7) 0.3880(6) 0.045(2) Uani 1 1 d . . .
H36 H -0.2010 0.2830 0.3539 0.054 Uiso 1 1 calc R . .
C37 C -0.2670(10) 0.2980(8) 0.4483(6) 0.053(3) Uani 1 1 d . . .
H37 H -0.3072 0.2493 0.4557 0.063 Uiso 1 1 calc R . .
C38 C -0.2709(9) 0.3494(7) 0.5019(5) 0.045(3) Uani 1 1 d . . .
H38 H -0.3124 0.3369 0.5459 0.054 Uiso 1 1 calc R . .
C39 C -0.2088(10) 0.4193(6) 0.4845(5) 0.044(3) Uani 1 1 d . . .
H39 H -0.2053 0.4519 0.5200 0.052 Uiso 1 1 calc R . .
C40 C 0.0625(9) 0.5285(6) 0.2552(5) 0.038(2) Uani 1 1 d . . .
H40A H 0.1214 0.4976 0.2246 0.045 Uiso 1 1 calc R . .
H40B H 0.0014 0.5526 0.2295 0.045 Uiso 1 1 calc R . .
C41 C 0.1131(9) 0.5991(6) 0.2802(5) 0.037(2) Uani 1 1 d . . .
C42 C 0.1997(9) 0.6444(7) 0.2411(6) 0.051(3) Uani 1 1 d . . .
H42 H 0.2380 0.6277 0.1990 0.061 Uiso 1 1 calc R . .
C43 C 0.2261(11) 0.7123(8) 0.2659(6) 0.053(3) Uani 1 1 d . . .
H43 H 0.2783 0.7470 0.2381 0.064 Uiso 1 1 calc R . .
C44 C 0.1796(10) 0.7346(7) 0.3319(5) 0.042(2) Uani 1 1 d . . .
H44 H 0.2061 0.7788 0.3502 0.050 Uiso 1 1 calc R . .
C45 C 0.0966(10) 0.6904(6) 0.3668(7) 0.049(3) Uani 1 1 d . . .
H45 H 0.0605 0.7070 0.4094 0.059 Uiso 1 1 calc R . .
C46 C 0.5410(11) 0.4356(9) 0.2997(7) 0.061(3) Uani 1 1 d . . .
H46A H 0.5085 0.4292 0.2595 0.092 Uiso 1 1 calc R . .
H46B H 0.5767 0.3810 0.3167 0.092 Uiso 1 1 calc R . .
H46C H 0.5978 0.4763 0.2876 0.092 Uiso 1 1 calc R . .
C47 C 0.4444(8) 0.4682(6) 0.3565(5) 0.040(2) Uani 1 1 d . . .
C48 C 0.4756(10) 0.4378(7) 0.4280(6) 0.053(3) Uani 1 1 d . . .
H48A H 0.5206 0.4785 0.4407 0.080 Uiso 1 1 calc R . .
H48B H 0.5194 0.3827 0.4272 0.080 Uiso 1 1 calc R . .
H48C H 0.4063 0.4332 0.4612 0.080 Uiso 1 1 calc R . .
C49 C 0.9535(10) 0.8731(7) 0.1746(6) 0.055(3) Uani 1 1 d . . .
H49A H 0.9932 0.9091 0.1965 0.066 Uiso 1 1 calc R . .
H49C H 0.8964 0.8460 0.2085 0.066 Uiso 1 1 calc RD . .
H49B H 0.9166 0.9074 0.1394 0.066 Uiso 1 1 calc R . .
C50 C 0.7621(11) 0.7373(7) 0.3130(7) 0.056(3) Uani 1 1 d . . .
H50A H 0.8401 0.7229 0.3210 0.084 Uiso 1 1 calc R . .
H50B H 0.7178 0.7637 0.3516 0.084 Uiso 1 1 calc R . .
H50C H 0.7612 0.7766 0.2717 0.084 Uiso 1 1 calc RD . .
C51 C 0.5738(11) 0.6902(8) 0.2674(6) 0.056(3) Uani 1 1 d . . .
H51A H 0.5939 0.7034 0.2182 0.084 Uiso 1 1 calc R . .
H51B H 0.5439 0.7420 0.2877 0.084 Uiso 1 1 calc R . .
H51C H 0.5163 0.6500 0.2771 0.084 Uiso 1 1 calc R . .
C52 C 0.6526(11) 0.9687(7) 0.1989(6) 0.055(3) Uani 1 1 d . . .
H52A H 0.6863 1.0171 0.2096 0.082 Uiso 1 1 d R . .
H52B H 0.7125 0.9282 0.1795 0.082 Uiso 1 1 d R . .
H52C H 0.6102 0.9417 0.2404 0.082 Uiso 1 1 d R . .
C53 C 0.6563(9) 1.0410(8) 0.0643(6) 0.048(3) Uani 1 1 d . . .
H53A H 0.6144 1.0751 0.0312 0.071 Uiso 1 1 calc R . .
H53B H 0.6985 0.9923 0.0439 0.071 Uiso 1 1 calc R . .
H53C H 0.7091 1.0753 0.0778 0.071 Uiso 1 1 calc R . .
Cl1 Cl 0.2316(3) 0.5626(2) 0.07230(17) 0.0713(10) Uani 1 1 d . . .
Cl2 Cl -0.0197(2) 0.15117(17) 0.51477(13) 0.0464(6) Uani 1 1 d . . .
Cl3 Cl -0.1340(2) 0.62384(17) 0.47903(14) 0.0494(6) Uani 1 1 d . . .
Cl4 Cl 0.7688(2) 0.21546(17) 0.21474(13) 0.0447(6) Uani 1 1 d . . .
Cl5 Cl 0.4436(3) 0.8496(2) 0.40692(16) 0.0577(7) Uani 1 1 d . . .
Cl6 Cl 0.6512(2) 0.82166(18) 0.09085(14) 0.0494(6) Uani 1 1 d . . .
Cl7 Cl 0.3885(2) 0.78269(18) 0.09038(14) 0.0514(7) Uani 1 1 d . . .
Cl8 Cl 0.2956(3) 0.9685(2) 0.13899(16) 0.0577(7) Uani 1 1 d . . .
N1 N 0.4380(6) 0.3222(5) 0.0988(4) 0.0362(18) Uani 1 1 d . . .
N2 N 0.2206(8) 0.3569(7) 0.0749(6) 0.063(3) Uani 1 1 d . . .
N3 N 0.4849(8) 0.4867(6) 0.0951(5) 0.050(2) Uani 1 1 d . . .
N4 N 0.1256(7) 0.0513(5) 0.3241(5) 0.044(2) Uani 1 1 d . . .
N5 N -0.0849(8) 0.0441(5) 0.4021(5) 0.043(2) Uani 1 1 d . . .
N6 N 0.2162(7) 0.1266(7) 0.4116(5) 0.052(2) Uani 1 1 d . . .
N7 N 0.0138(7) 0.4662(5) 0.3170(4) 0.0353(17) Uani 1 1 d . . .
N8 N -0.1531(7) 0.4456(6) 0.4225(4) 0.044(2) Uani 1 1 d . . .
N9 N 0.0608(7) 0.6225(5) 0.3445(4) 0.0361(18) Uani 1 1 d . . .
O1 O 0.3503(6) 0.5062(4) 0.3476(3) 0.0429(16) Uani 1 1 d . . .
O2 O 0.7807(7) 0.6007(5) 0.2460(4) 0.0512(18) Uani 1 1 d . . .
O3 O 0.4848(6) 1.0800(5) 0.1606(4) 0.0475(18) Uani 1 1 d . . .
O4 O 1.0301(7) 0.8119(6) 0.1457(4) 0.062(2) Uani 1 1 d . . .
H4B H 1.0230 0.8074 0.1042 0.074 Uiso 1 1 d R . .
O5 O 0.9121(17) 0.6212(13) 0.1175(8) 0.071(5) Uani 0.50 1 d P . .
H5A H 0.9663 0.6225 0.0831 0.085 Uiso 0.50 1 d PR . .
H5B H 0.8784 0.6715 0.1207 0.085 Uiso 0.50 1 d PR . .
O6 O 0.9763(15) 0.0899(10) 0.0006(9) 0.061(4) Uani 0.50 1 d P . .
H6A H 0.9098 0.0947 0.0251 0.073 Uiso 0.50 1 d PR . .
H6C H 0.9997 0.0371 -0.0013 0.073 Uiso 0.50 1 d PR . .
O11 O 0.6647(7) 0.2416(5) 0.2516(4) 0.0519(19) Uani 1 1 d . . .
O12 O 0.7595(7) 0.2117(5) 0.1492(4) 0.0499(19) Uani 1 1 d . . .
O13 O 0.8385(7) 0.2764(5) 0.2182(4) 0.057(2) Uani 1 1 d . . .
O14 O 0.8193(7) 0.1515(5) 0.2544(5) 0.061(2) Uani 1 1 d . . .
O21 O 0.4948(7) 0.7680(5) 0.4286(4) 0.0528(19) Uani 1 1 d . . .
O22 O 0.3214(7) 0.8515(5) 0.4211(4) 0.056(2) Uani 1 1 d . . .
O23 O 0.4832(6) 0.8812(5) 0.3392(4) 0.057(2) Uani 1 1 d . . .
O24 O 0.4722(6) 0.9096(5) 0.4524(4) 0.0487(18) Uani 1 1 d . . .
Pt1 Pt 0.34171(4) 0.43386(3) 0.08452(2) 0.04226(11) Uani 1 1 d . . .
Pt2 Pt 0.06002(3) 0.09406(2) 0.414462(18) 0.03607(10) Uani 1 1 d . . .
Pt3 Pt -0.05285(4) 0.54108(2) 0.393171(19) 0.03879(10) Uani 1 1 d . . .
Pt4 Pt 0.47356(4) 0.89731(3) 0.11569(2) 0.04385(11) Uani 1 1 d . . .
S1 S 0.5575(2) 1.00477(17) 0.13851(14) 0.0470(6) Uani 1 1 d . . .
S2 S 0.7017(3) 0.6433(2) 0.30341(17) 0.0550(7) Uani 1 1 d . . .

loop_
_atom_site_aniso_label
_atom_site_aniso_U_11
_atom_site_aniso_U_22
_atom_site_aniso_U_33
_atom_site_aniso_U_23
_atom_site_aniso_U_13
_atom_site_aniso_U_12
C1 0.067(7) 0.036(5) 0.035(5) -0.026(4) -0.011(5) 0.019(5)
C2 0.052(7) 0.044(6) 0.064(7) -0.024(5) -0.023(6) 0.033(5)
C3 0.055(8) 0.059(8) 0.063(8) -0.014(6) 0.006(6) -0.014(6)
C4 0.056(7) 0.044(6) 0.045(6) -0.015(5) 0.002(5) -0.017(5)
C5 0.022(5) 0.072(7) 0.029(5) -0.021(5) -0.014(4) 0.005(5)
C6 0.049(7) 0.043(6) 0.082(9) 0.009(6) -0.020(6) 0.003(5)
C7 0.033(6) 0.050(6) 0.067(7) -0.020(5) 0.019(5) -0.016(5)
C8 0.032(5) 0.044(6) 0.036(5) -0.007(4) 0.016(4) -0.008(4)
C9 0.050(7) 0.049(6) 0.047(6) -0.009(5) -0.002(5) -0.037(5)
C10 0.062(7) 0.057(7) 0.029(5) -0.012(5) -0.013(5) -0.011(6)
C11 0.041(6) 0.042(6) 0.047(6) -0.012(5) -0.012(5) -0.012(5)
C12 0.039(6) 0.028(5) 0.065(7) -0.022(5) -0.004(5) -0.009(4)
C13 0.048(6) 0.026(5) 0.039(5) -0.005(4) 0.005(4) 0.006(4)
C14 0.031(5) 0.053(6) 0.021(4) -0.001(4) -0.003(4) 0.003(4)
C15 0.050(6) 0.021(4) 0.026(4) -0.012(3) 0.002(4) 0.000(4)
C16 0.048(6) 0.037(5) 0.035(5) 0.007(4) -0.004(4) 0.016(5)
C17 0.034(5) 0.033(5) 0.022(4) -0.006(3) 0.001(3) -0.018(4)
C18 0.052(6) 0.017(4) 0.045(5) 0.003(4) -0.013(5) -0.005(4)
C19 0.034(5) 0.039(5) 0.034(5) -0.012(4) 0.006(4) 0.007(4)
C20 0.027(5) 0.065(7) 0.035(5) -0.012(5) -0.013(4) -0.002(5)
C21 0.063(8) 0.053(7) 0.041(6) -0.007(5) 0.002(5) -0.023(6)
C22 0.054(7) 0.035(5) 0.033(5) 0.003(4) 0.007(4) -0.012(5)
C23 0.057(7) 0.041(6) 0.051(6) -0.005(5) -0.014(5) -0.013(5)
C24 0.050(7) 0.044(6) 0.049(6) -0.006(5) -0.011(5) -0.021(5)
C25 0.032(5) 0.039(5) 0.055(6) -0.010(5) 0.008(4) -0.015(4)
C26 0.060(8) 0.044(6) 0.051(6) -0.016(5) 0.004(5) 0.002(5)
C27 0.043(6) 0.044(6) 0.049(6) -0.006(5) -0.014(5) 0.023(5)
C28 0.043(6) 0.045(6) 0.042(6) -0.004(4) -0.020(5) 0.003(5)
C29 0.048(6) 0.053(6) 0.051(6) -0.040(5) -0.033(5) 0.024(5)
C30 0.065(8) 0.039(6) 0.060(7) -0.024(5) -0.016(6) -0.015(5)
C31 0.038(6) 0.054(7) 0.074(8) -0.022(6) -0.034(6) 0.006(5)
C32 0.046(6) 0.038(5) 0.026(4) -0.010(4) 0.011(4) -0.008(4)
C33 0.045(6) 0.038(5) 0.033(5) -0.008(4) 0.010(4) -0.011(4)
C34 0.040(6) 0.042(6) 0.049(6) -0.013(5) -0.018(5) 0.013(5)
C35 0.041(6) 0.030(5) 0.051(6) 0.012(4) -0.007(5) 0.002(4)
C36 0.051(7) 0.037(5) 0.052(6) -0.007(5) -0.016(5) -0.006(5)
C37 0.048(7) 0.051(7) 0.049(6) 0.012(5) 0.012(5) -0.010(5)
C38 0.031(5) 0.066(7) 0.028(5) 0.013(5) 0.011(4) -0.011(5)
C39 0.066(7) 0.030(5) 0.037(5) -0.011(4) -0.018(5) 0.012(5)
C40 0.046(6) 0.038(5) 0.026(4) -0.010(4) 0.011(4) -0.008(4)
C41 0.046(6) 0.021(4) 0.040(5) -0.015(4) 0.009(4) 0.005(4)
C42 0.039(6) 0.057(7) 0.054(6) -0.036(5) 0.026(5) -0.014(5)
C43 0.054(7) 0.058(7) 0.045(6) 0.001(5) -0.001(5) -0.009(6)
C44 0.056(7) 0.051(6) 0.024(5) -0.017(4) -0.008(4) -0.011(5)
C45 0.056(7) 0.019(5) 0.073(8) -0.002(5) -0.004(6) -0.015(5)
C46 0.059(8) 0.074(9) 0.060(8) -0.016(6) -0.026(6) -0.007(6)
C47 0.028(5) 0.040(5) 0.048(6) -0.010(4) -0.002(4) 0.014(4)
C48 0.055(7) 0.039(6) 0.061(7) -0.018(5) 0.014(6) -0.007(5)
C49 0.052(7) 0.049(6) 0.054(7) -0.022(5) 0.016(5) 0.026(5)
C50 0.056(7) 0.039(6) 0.071(8) -0.008(5) 0.009(6) -0.018(5)
C51 0.061(8) 0.055(7) 0.056(7) 0.001(6) -0.025(6) -0.009(6)
C52 0.070(8) 0.044(6) 0.047(6) -0.001(5) 0.008(6) -0.024(6)
C53 0.033(6) 0.057(7) 0.052(6) -0.008(5) 0.002(5) -0.013(5)
Cl1 0.080(2) 0.0525(17) 0.0650(19) -0.0012(15) 0.0086(16) 0.0258(16)
Cl2 0.0473(15) 0.0475(14) 0.0415(13) -0.0154(11) 0.0087(11) -0.0050(11)
Cl3 0.0523(15) 0.0465(14) 0.0466(14) -0.0239(11) 0.0091(11) 0.0019(12)
Cl4 0.0440(14) 0.0505(14) 0.0516(14) 0.0005(11) -0.0357(12) -0.0192(11)
Cl5 0.0435(15) 0.0602(17) 0.0668(18) 0.0037(14) -0.0075(13) -0.0074(13)
Cl6 0.0434(14) 0.0579(16) 0.0453(13) -0.0148(12) -0.0065(11) 0.0115(12)
Cl7 0.0499(16) 0.0563(16) 0.0509(14) -0.0297(13) 0.0104(12) -0.0187(13)
Cl8 0.0501(16) 0.0603(17) 0.0641(17) -0.0205(14) -0.0121(13) 0.0089(13)
N1 0.020(4) 0.043(5) 0.041(4) -0.012(4) 0.004(3) 0.008(3)
N2 0.026(5) 0.083(7) 0.084(7) -0.038(6) -0.005(5) -0.003(5)
N3 0.048(5) 0.054(6) 0.043(5) -0.015(4) 0.015(4) -0.014(4)
N4 0.038(5) 0.036(5) 0.057(5) 0.006(4) -0.018(4) -0.001(4)
N5 0.048(5) 0.032(4) 0.049(5) 0.018(4) -0.013(4) -0.015(4)
N6 0.029(5) 0.066(6) 0.058(6) -0.001(5) -0.012(4) 0.004(4)
N7 0.046(5) 0.025(4) 0.033(4) -0.002(3) -0.008(3) 0.001(3)
N8 0.045(5) 0.047(5) 0.030(4) -0.004(4) 0.023(4) -0.004(4)
N9 0.043(5) 0.029(4) 0.038(4) -0.022(3) 0.004(3) -0.007(3)
O1 0.053(4) 0.042(4) 0.036(4) -0.017(3) -0.008(3) 0.003(3)
O2 0.056(5) 0.058(5) 0.041(4) -0.015(3) -0.011(3) 0.006(4)
O3 0.047(4) 0.051(4) 0.049(4) -0.023(3) -0.013(3) 0.007(3)
O4 0.063(5) 0.069(5) 0.054(5) -0.017(4) -0.022(4) 0.019(4)
O5 0.080(13) 0.085(13) 0.036(8) -0.010(8) 0.007(8) 0.023(10)
O6 0.066(11) 0.047(9) 0.077(11) -0.021(8) -0.025(9) 0.005(8)
O11 0.055(5) 0.047(4) 0.055(4) -0.012(3) -0.020(4) 0.018(4)
O12 0.060(5) 0.055(5) 0.044(4) -0.024(3) -0.023(4) -0.002(4)
O13 0.059(5) 0.061(5) 0.055(5) -0.029(4) 0.017(4) -0.034(4)
O14 0.045(5) 0.061(5) 0.076(6) 0.023(4) -0.030(4) 0.001(4)
O21 0.060(5) 0.051(5) 0.041(4) 0.013(3) -0.008(3) 0.000(4)
O22 0.053(5) 0.048(5) 0.070(5) 0.016(4) -0.023(4) -0.018(4)
O23 0.043(4) 0.051(4) 0.054(4) 0.020(3) 0.021(3) 0.021(3)
O24 0.045(4) 0.061(5) 0.051(4) -0.020(4) -0.020(3) -0.012(4)
Pt1 0.0437(2) 0.0389(2) 0.0392(2) -0.00518(16) 0.00211(16) 0.00496(17)
Pt2 0.0469(2) 0.02741(18) 0.03257(18) -0.00580(14) -0.00249(15) -0.00077(15)
Pt3 0.0485(2) 0.03224(19) 0.03322(19) -0.01083(15) -0.00020(16) 0.00496(16)
Pt4 0.0515(3) 0.0368(2) 0.0415(2) -0.01281(16) -0.00030(17) 0.00176(17)
S1 0.0504(16) 0.0402(14) 0.0474(15) -0.0123(11) -0.0034(12) 0.0102(12)
S2 0.0553(18) 0.0510(16) 0.0594(17) -0.0034(13) -0.0168(14) 0.0004(13)

loop_
_atom_type_symbol
_atom_type_description
_atom_type_scat_dispersion_real
_atom_type_scat_dispersion_imag
_atom_type_scat_source
C C 0.0033 0.0016 'International Tables Vol C Tables 4.2.6.8 and 6.1.1.4'
H H 0.0000 0.0000 'International Tables Vol C Tables 4.2.6.8 and 6.1.1.4'
N N 0.0061 0.0033 'International Tables Vol C Tables 4.2.6.8 and 6.1.1.4'
O O 0.0106 0.0060 'International Tables Vol C Tables 4.2.6.8 and 6.1.1.4'
Cl Cl 0.1484 0.1585 'International Tables Vol C Tables 4.2.6.8 and 6.1.1.4'
Pt Pt -1.7033 8.3905 'International Tables Vol C Tables 4.2.6.8 and 6.1.1.4'
S S 0.1246 0.1234 'International Tables Vol C Tables 4.2.6.8 and 6.1.1.4'

loop_
_geom_angle_atom_site_label_1
_geom_angle_atom_site_label_2
_geom_angle_atom_site_label_3
_geom_angle
_geom_angle_site_symmetry_1
_geom_angle_site_symmetry_3
_geom_angle_publ_flag
C2 C1 N1 108.8(7) . . ?
C2 C1 H1A 109.9 . . ?
N1 C1 H1A 109.9 . . ?
C2 C1 H1B 109.9 . . ?
N1 C1 H1B 109.9 . . ?
H1A C1 H1B 108.3 . . ?
N2 C2 C3 120.3(10) . . ?
N2 C2 C1 117.0(10) . . ?
C3 C2 C1 122.5(9) . . ?
C4 C3 C2 119.9(11) . . ?
C4 C3 H3 120.1 . . ?
C2 C3 H3 120.1 . . ?
C3 C4 C5 118.6(11) . . ?
C3 C4 H4 120.7 . . ?
C5 C4 H4 120.7 . . ?
C6 C5 C4 121.8(10) . . ?
C6 C5 H5 119.1 . . ?
C4 C5 H5 119.1 . . ?
C5 C6 N2 119.3(10) . . ?
C5 C6 H6 120.4 . . ?
N2 C6 H6 120.4 . . ?
N1 C7 C8 103.5(7) . . ?
N1 C7 H7A 111.1 . . ?
C8 C7 H7A 111.1 . . ?
N1 C7 H7B 111.1 . . ?
C8 C7 H7B 111.1 . . ?
H7A C7 H7B 109.0 . . ?
C9 C8 N3 118.6(9) . . ?
C9 C8 C7 123.8(10) . . ?
N3 C8 C7 117.5(8) . . ?
C8 C9 C10 121.3(12) . . ?
C8 C9 H9 119.4 . . ?
C10 C9 H9 119.4 . . ?
C11 C10 C9 118.2(11) . . ?
C11 C10 H10 120.9 . . ?
C9 C10 H10 120.9 . . ?
C10 C11 C12 120.1(10) . . ?
C10 C11 H11 120.0 . . ?
C12 C11 H11 120.0 . . ?
N3 C12 C11 121.1(9) . . ?
N3 C12 H12 119.4 . . ?
C11 C12 H12 119.4 . . ?
C14 C13 N1 113.4(8) . . ?
C14 C13 H13A 108.9 . . ?
N1 C13 H13A 108.9 . . ?
C14 C13 H13B 108.9 . . ?
N1 C13 H13B 108.9 . . ?
H13A C13 H13B 107.7 . . ?
C15 C14 C19 115.1(9) . . ?
C15 C14 C13 124.3(9) . . ?
C19 C14 C13 120.6(9) . . ?
C16 C15 C14 123.3(9) . . ?
C16 C15 H15 118.4 . . ?
C14 C15 H15 118.4 . . ?
C15 C16 C17 119.1(9) . . ?
C15 C16 C33 119.7(10) . . ?
C17 C16 C33 120.6(9) . . ?
C16 C17 C18 118.5(9) . . ?
C16 C17 H17 120.8 . . ?
C18 C17 H17 120.8 . . ?
C19 C18 C17 122.6(9) . . ?
C19 C18 C20 120.0(9) . . ?
C17 C18 C20 117.4(9) . . ?
C18 C19 C14 121.2(9) . . ?
C18 C19 H19 119.4 . . ?
C14 C19 H19 119.4 . . ?
N4 C20 C18 112.5(7) . . ?
N4 C20 H20A 109.1 . . ?
C18 C20 H20A 109.1 . . ?
N4 C20 H20B 109.1 . . ?
C18 C20 H20B 109.1 . . ?
H20A C20 H20B 107.8 . . ?
N4 C21 C22 106.3(8) . . ?
N4 C21 H21A 110.5 . . ?
C22 C21 H21A 110.5 . . ?
N4 C21 H21B 110.5 . . ?
C22 C21 H21B 110.5 . . ?
H21A C21 H21B 108.7 . . ?
N5 C22 C23 119.7(9) . . ?
N5 C22 C21 118.7(9) . . ?
C23 C22 C21 121.5(10) . . ?
C24 C23 C22 118.2(10) . . ?
C24 C23 H23 120.8 . . ?
C22 C23 H23 121.0 . . ?
C23 C24 C25 121.1(10) . . ?
C23 C24 H24 119.5 . . ?
C25 C24 H24 119.5 . . ?
C24 C25 C26 117.8(10) . . ?
C24 C25 H25 121.1 . . ?
C26 C25 H25 121.1 . . ?
N5 C26 C25 122.1(10) . . ?
N5 C26 H26 118.9 . . ?
C25 C26 H26 118.9 . . ?
N4 C27 C28 108.9(7) . . ?
N4 C27 H27A 109.9 . . ?
C28 C27 H27A 109.9 . . ?
N4 C27 H27B 109.9 . . ?
C28 C27 H27B 109.9 . . ?
H27A C27 H27B 108.3 . . ?
N6 C28 C29 123.6(9) . . ?
N6 C28 C27 114.0(8) . . ?
C29 C28 C27 122.5(9) . . ?
C30 C29 C28 120.5(10) . . ?
C30 C29 H29 119.7 . . ?
C28 C29 H29 119.7 . . ?
C31 C30 C29 117.8(12) . . ?
C31 C30 H30 121.1 . . ?
C29 C30 H30 121.1 . . ?
C30 C31 C32 119.2(10) . . ?
C30 C31 H31 120.4 . . ?
C32 C31 H31 120.4 . . ?
N6 C32 C31 124.0(8) . . ?
N6 C32 H32 118.0 . . ?
C31 C32 H32 118.0 . . ?
N7 C33 C16 116.5(8) . . ?
N7 C33 H33A 108.2 . . ?
C16 C33 H33A 108.2 . . ?
N7 C33 H33B 108.2 . . ?
C16 C33 H33B 108.2 . . ?
H33A C33 H33B 107.3 . . ?
N7 C34 C35 107.8(8) . . ?
N7 C34 H34A 110.1 . . ?
C35 C34 H34A 110.1 . . ?
N7 C34 H34B 110.1 . . ?
C35 C34 H34B 110.1 . . ?
H34A C34 H34B 108.5 . . ?
C36 C35 N8 119.8(9) . . ?
C36 C35 C34 128.9(10) . . ?
N8 C35 C34 111.2(8) . . ?
C37 C36 C35 124.0(11) . . ?
C37 C36 H36 118.0 . . ?
C35 C36 H36 118.0 . . ?
C36 C37 C38 119.1(11) . . ?
C36 C37 H37 120.4 . . ?
C38 C37 H37 120.4 . . ?
C39 C38 C37 114.8(9) . . ?
C39 C38 H38 122.6 . . ?
C37 C38 H38 122.6 . . ?
N8 C39 C38 127.2(9) . . ?
N8 C39 H39 116.4 . . ?
C38 C39 H39 116.4 . . ?
C41 C40 N7 110.0(7) . . ?
C41 C40 H40A 109.7 . . ?
N7 C40 H40A 109.7 . . ?
C41 C40 H40B 109.7 . . ?
N7 C40 H40B 109.7 . . ?
H40A C40 H40B 108.2 . . ?
C42 C41 N9 120.5(8) . . ?
C42 C41 C40 123.7(8) . . ?
N9 C41 C40 115.5(8) . . ?
C43 C42 C41 117.3(9) . . ?
C43 C42 H42 121.3 . . ?
C41 C42 H42 121.3 . . ?
C42 C43 C44 123.3(11) . . ?
C42 C43 H43 118.3 . . ?
C44 C43 H43 118.3 . . ?
C45 C44 C43 116.8(10) . . ?
C45 C44 H44 121.6 . . ?
C43 C44 H44 121.6 . . ?
C44 C45 N9 123.7(10) . . ?
C44 C45 H45 118.2 . . ?
N9 C45 H45 118.2 . . ?
C47 C46 H46A 109.5 . . ?
C47 C46 H46B 109.5 . . ?
H46A C46 H46B 109.5 . . ?
C47 C46 H46C 109.5 . . ?
H46A C46 H46C 109.5 . . ?
H46B C46 H46C 109.5 . . ?
O1 C47 C48 123.0(8) . . ?
O1 C47 C46 126.4(9) . . ?
C48 C47 C46 110.3(8) . . ?
C47 C48 H48A 109.5 . . ?
C47 C48 H48B 109.5 . . ?
H48A C48 H48B 109.5 . . ?
C47 C48 H48C 109.5 . . ?
H48A C48 H48C 109.5 . . ?
H48B C48 H48C 109.5 . . ?
O4 C49 H49A 109.5 . . ?
O4 C49 H49C 109.5 . . ?
H49A C49 H49C 109.5 . . ?
O4 C49 H49B 109.5 . . ?
H49A C49 H49B 109.5 . . ?
H49C C49 H49B 109.5 . . ?
S2 C50 H50A 109.5 . . ?
S2 C50 H50B 109.5 . . ?
H50A C50 H50B 109.5 . . ?
S2 C50 H50C 109.5 . . ?
H50A C50 H50C 109.5 . . ?
H50B C50 H50C 109.5 . . ?
S2 C51 H51A 109.5 . . ?
S2 C51 H51B 109.5 . . ?
H51A C51 H51B 109.5 . . ?
S2 C51 H51C 109.5 . . ?
H51A C51 H51C 109.5 . . ?
H51B C51 H51C 109.5 . . ?
S1 C52 H52A 109.2 . . ?
S1 C52 H52B 109.8 . . ?
H52A C52 H52B 109.5 . . ?
S1 C52 H52C 109.4 . . ?
H52A C52 H52C 109.5 . . ?
H52B C52 H52C 109.5 . . ?
S1 C53 H53A 109.5 . . ?
S1 C53 H53B 109.5 . . ?
H53A C53 H53B 109.5 . . ?
S1 C53 H53C 109.5 . . ?
H53A C53 H53C 109.5 . . ?
H53B C53 H53C 109.5 . . ?
O12 Cl4 O14 124.1(6) . . ?
O12 Cl4 O13 109.5(5) . . ?
O14 Cl4 O13 97.7(6) . . ?
O12 Cl4 O11 110.7(5) . . ?
O14 Cl4 O11 107.6(5) . . ?
O13 Cl4 O11 105.2(5) . . ?
O23 Cl5 O21 114.9(5) . . ?
O23 Cl5 O22 112.3(5) . . ?
O21 Cl5 O22 110.6(5) . . ?
O23 Cl5 O24 107.3(5) . . ?
O21 Cl5 O24 106.3(5) . . ?
O22 Cl5 O24 104.6(5) . . ?
C7 N1 C13 105.8(7) . . ?
C7 N1 C1 110.1(6) . . ?
C13 N1 C1 111.0(6) . . ?
C7 N1 Pt1 108.8(5) . . ?
C13 N1 Pt1 115.9(4) . . ?
C1 N1 Pt1 105.2(4) . . ?
C2 N2 C6 119.5(8) . . ?
C2 N2 Pt1 113.1(6) . . ?
C6 N2 Pt1 127.2(7) . . ?
C12 N3 C8 120.2(7) . . ?
C12 N3 Pt1 130.6(7) . . ?
C8 N3 Pt1 109.2(5) . . ?
C20 N4 C21 107.3(6) . . ?
C20 N4 C27 110.5(6) . . ?
C21 N4 C27 110.5(7) . . ?
C20 N4 Pt2 114.6(5) . . ?
C21 N4 Pt2 106.3(5) . . ?
C27 N4 Pt2 107.6(5) . . ?
C26 N5 C22 121.0(7) . . ?
C26 N5 Pt2 129.4(6) . . ?
C22 N5 Pt2 109.6(5) . . ?
C32 N6 C28 114.0(6) . . ?
C32 N6 Pt2 130.8(6) . . ?
C28 N6 Pt2 115.2(6) . . ?
C34 N7 C33 113.7(6) . . ?
C34 N7 C40 112.0(6) . . ?
C33 N7 C40 111.2(5) . . ?
C34 N7 Pt3 104.9(4) . . ?
C33 N7 Pt3 109.1(4) . . ?
C40 N7 Pt3 105.3(4) . . ?
C39 N8 C35 114.8(6) . . ?
C39 N8 Pt3 130.3(6) . . ?
C35 N8 Pt3 114.2(4) . . ?
C45 N9 C41 117.9(7) . . ?
C45 N9 Pt3 129.6(5) . . ?
C41 N9 Pt3 112.3(4) . . ?
C49 O4 H4B 112.8 . . ?
H5A O5 H5B 109.5 . . ?
H6A O6 H6C 109.8 . . ?
N1 Pt1 N3 84.3(4) . . ?
N1 Pt1 N2 83.4(4) . . ?
N3 Pt1 N2 167.6(4) . . ?
N1 Pt1 Cl1 177.9(2) . . ?
N3 Pt1 Cl1 94.9(3) . . ?
N2 Pt1 Cl1 97.5(3) . . ?
N6 Pt2 N4 84.0(4) . . ?
N6 Pt2 N5 167.9(4) . . ?
N4 Pt2 N5 84.4(4) . . ?
N6 Pt2 Cl2 96.3(3) . . ?
N4 Pt2 Cl2 176.4(2) . . ?
N5 Pt2 Cl2 95.4(3) . . ?
N8 Pt3 N9 166.7(3) . . ?
N8 Pt3 N7 81.8(3) . . ?
N9 Pt3 N7 85.1(3) . . ?
N8 Pt3 Cl3 96.6(2) . . ?
N9 Pt3 Cl3 96.6(2) . . ?
N7 Pt3 Cl3 178.0(2) . . ?
S1 Pt4 Cl8 92.11(11) . . ?
S1 Pt4 Cl6 89.74(10) . . ?
Cl8 Pt4 Cl6 178.13(11) . . ?
S1 Pt4 Cl7 178.82(10) . . ?
Cl8 Pt4 Cl7 89.01(11) . . ?
Cl6 Pt4 Cl7 89.14(10) . . ?
O3 S1 C52 109.4(4) . . ?
O3 S1 C53 106.8(4) . . ?
C52 S1 C53 101.2(5) . . ?
O3 S1 Pt4 117.9(3) . . ?
C52 S1 Pt4 110.5(4) . . ?
C53 S1 Pt4 109.6(4) . . ?
O2 S2 C50 107.0(4) . . ?
O2 S2 C51 106.2(4) . . ?
C50 S2 C51 100.2(6) . . ?

loop_
_geom_bond_atom_site_label_1
_geom_bond_atom_site_label_2
_geom_bond_distance
_geom_bond_site_symmetry_2
_geom_bond_publ_flag
C1 C2 1.466(16) . ?
C1 N1 1.562(10) . ?
C1 H1A 0.9700 . ?
C1 H1B 0.9700 . ?
C2 N2 1.319(11) . ?
C2 C3 1.422(17) . ?
C3 C4 1.326(17) . ?
C3 H3 0.9300 . ?
C4 C5 1.362(15) . ?
C4 H4 0.9300 . ?
C5 C6 1.360(16) . ?
C5 H5 0.9300 . ?
C6 N2 1.378(12) . ?
C6 H6 0.9300 . ?
C7 N1 1.520(10) . ?
C7 C8 1.557(14) . ?
C7 H7A 0.9700 . ?
C7 H7B 0.9700 . ?
C8 C9 1.350(15) . ?
C8 N3 1.434(10) . ?
C9 C10 1.376(15) . ?
C9 H9 0.9300 . ?
C10 C11 1.344(16) . ?
C10 H10 0.9300 . ?
C11 C12 1.427(14) . ?
C11 H11 0.9300 . ?
C12 N3 1.253(9) . ?
C12 H12 0.9300 . ?
C13 C14 1.499(13) . ?
C13 N1 1.520(10) . ?
C13 H13A 0.9700 . ?
C13 H13B 0.9700 . ?
C14 C15 1.395(13) . ?
C14 C19 1.438(15) . ?
C15 C16 1.372(14) . ?
C15 H15 0.9300 . ?
C16 C17 1.375(14) . ?
C16 C33 1.505(13) . ?
C17 C18 1.402(14) . ?
C17 H17 0.9300 . ?
C18 C19 1.305(14) . ?
C18 C20 1.557(14) . ?
C19 H19 0.9300 . ?
C20 N4 1.494(10) . ?
C20 H20A 0.9700 . ?
C20 H20B 0.9700 . ?
C21 N4 1.510(11) . ?
C21 C22 1.530(16) . ?
C21 H21A 0.9700 . ?
C21 H21B 0.9700 . ?
C22 N5 1.336(10) . ?
C22 C23 1.416(15) . ?
C23 C24 1.340(16) . ?
C23 H23 0.9300 . ?
C24 C25 1.365(15) . ?
C24 H24 0.9300 . ?
C25 C26 1.387(16) . ?
C25 H25 0.9300 . ?
C26 N5 1.290(12) . ?
C26 H26 0.9300 . ?
C27 N4 1.518(10) . ?
C27 C28 1.526(15) . ?
C27 H27A 0.9700 . ?
C27 H27B 0.9700 . ?
C28 N6 1.360(11) . ?
C28 C29 1.362(16) . ?
C29 C30 1.357(13) . ?
C29 H29 0.9300 . ?
C30 C31 1.342(17) . ?
C30 H30 0.9300 . ?
C31 C32 1.388(15) . ?
C31 H31 0.9300 . ?
C32 N6 1.346(10) . ?
C32 H32 0.9300 . ?
C33 N7 1.477(11) . ?
C33 H33A 0.9700 . ?
C33 H33B 0.9700 . ?
C34 N7 1.469(10) . ?
C34 C35 1.525(15) . ?
C34 H34A 0.9700 . ?
C34 H34B 0.9700 . ?
C35 C36 1.340(15) . ?
C35 N8 1.390(11) . ?
C36 C37 1.307(15) . ?
C36 H36 0.9300 . ?
C37 C38 1.403(17) . ?
C37 H37 0.9300 . ?
C38 C39 1.366(15) . ?
C38 H38 0.9300 . ?
C39 N8 1.326(11) . ?
C39 H39 0.9300 . ?
C40 C41 1.493(14) . ?
C40 N7 1.537(9) . ?
C40 H40A 0.9700 . ?
C40 H40B 0.9700 . ?
C41 C42 1.381(14) . ?
C41 N9 1.388(9) . ?
C42 C43 1.319(16) . ?
C42 H42 0.9300 . ?
C43 C44 1.397(14) . ?
C43 H43 0.9300 . ?
C44 C45 1.313(15) . ?
C44 H44 0.9300 . ?
C45 N9 1.343(10) . ?
C45 H45 0.9300 . ?
C46 C47 1.549(16) . ?
C46 H46A 0.9600 . ?
C46 H46B 0.9600 . ?
C46 H46C 0.9600 . ?
C47 O1 1.231(9) . ?
C47 C48 1.526(16) . ?
C48 H48A 0.9600 . ?
C48 H48B 0.9600 . ?
C48 H48C 0.9600 . ?
C49 O4 1.356(9) . ?
C49 H49A 0.9600 . ?
C49 H49C 0.9600 . ?
C49 H49B 0.9600 . ?
C50 S2 1.758(11) . ?
C50 H50A 0.9600 . ?
C50 H50B 0.9600 . ?
C50 H50C 0.9600 . ?
C51 S2 1.823(11) . ?
C51 H51A 0.9600 . ?
C51 H51B 0.9600 . ?
C51 H51C 0.9600 . ?
C52 S1 1.776(13) . ?
C52 H52A 0.9599 . ?
C52 H52B 0.9600 . ?
C52 H52C 0.9601 . ?
C53 S1 1.785(10) . ?
C53 H53A 0.9600 . ?
C53 H53B 0.9600 . ?
C53 H53C 0.9600 . ?
Cl1 Pt1 2.291(3) . ?
Cl2 Pt2 2.289(2) . ?
Cl3 Pt3 2.283(2) . ?
Cl4 O12 1.328(7) . ?
Cl4 O14 1.345(7) . ?
Cl4 O13 1.349(7) . ?
Cl4 O11 1.366(8) . ?
Cl5 O23 1.386(7) . ?
Cl5 O21 1.406(8) . ?
Cl5 O22 1.421(9) . ?
Cl5 O24 1.485(7) . ?
Cl6 Pt4 2.301(3) . ?
Cl7 Pt4 2.309(3) . ?
Cl8 Pt4 2.272(3) . ?
N1 Pt1 1.999(8) . ?
N2 Pt1 2.025(10) . ?
N3 Pt1 2.021(10) . ?
N4 Pt2 1.987(9) . ?
N5 Pt2 2.028(9) . ?
N6 Pt2 1.962(9) . ?
N7 Pt3 2.027(8) . ?
N8 Pt3 1.986(8) . ?
N9 Pt3 2.001(8) . ?
O2 S2 1.515(8) . ?
O3 S1 1.450(7) . ?
O4 H4B 0.8501 . ?
O5 H5A 0.8501 . ?
O5 H5B 0.8500 . ?
O6 H6A 0.8499 . ?
O6 H6C 0.8501 . ?
Pt4 S1 2.186(3) . ?

loop_
_geom_hbond_atom_site_label_D
_geom_hbond_atom_site_label_H
_geom_hbond_atom_site_label_A
_geom_hbond_distance_DH
_geom_hbond_distance_HA
_geom_hbond_distance_DA
_geom_hbond_angle_DHA
_geom_hbond_site_symmetry_A
O4 H4B O6 0.85 2.46 3.107(19) 133.7 2_765
O6 H6C O6 0.85 1.99 2.83(3) 169.4 2_755
